data_2017687
loop_
_publ_author_name
'Martin, Lee'
'Christian, Anthony'
'Akutsu, Hiroki'

_publ_section_title
;
 Tricaesium tris(oxalato-\k^2^<i>O</i>^1^,<i>O</i>^2^)chromate(III)
 dihydrate
;
_journal_coeditor_code SQ3237
_journal_issue 6
_journal_name_full 'Acta Crystallographica Section C'
_journal_page_first m157
_journal_page_last m159
_journal_paper_doi 10.1107/S0108270110014861
_journal_volume 66
_journal_year 2010
_chemical_formula_iupac 'Cs3 [Cr (C2 O4)3] , 2H2 O'
_chemical_formula_moiety '3Cs + , C6 Cr1 O12 3- , 2H2 O'
_chemical_formula_sum 'C6 H4 Cr Cs3 O14'
_chemical_formula_weight 750.80
_chemical_name_systematic
;
Tricaesium tris(oxalato-\k^2^O^1^,O^2^)chromate(III) dihydrate
;
_space_group_IT_number 2
_symmetry_cell_setting triclinic
_symmetry_space_group_name_Hall '-P 1'
_symmetry_space_group_name_H-M 'P -1'
_atom_sites_solution_hydrogens geom
_atom_sites_solution_primary direct
_cell_angle_alpha 63.662(5)
_cell_angle_beta 89.775(4)
_cell_angle_gamma 77.221(5)
_cell_formula_units_Z 2
_cell_length_a 8.2299(5)
_cell_length_b 10.2956(6)
_cell_length_c 10.9902(5)
_cell_measurement_reflns_used 4324
_cell_measurement_temperature 120
_cell_measurement_theta_max 29.0060
_cell_measurement_theta_min 2.9696
_cell_volume 809.14(9)
_computing_cell_refinement 'CrysAlisPro (Oxford Diffraction, 2009)'
_computing_data_collection 'CrysAlisPro (Oxford Diffraction, 2009)'
_computing_data_reduction 'CrysAlisPro (Oxford Diffraction, 2009)'
_computing_molecular_graphics 'CAMERON (Watkin <i>et al.</i>,  1996)'
_computing_publication_material 'CRYSTALS (Betteridge <i>et al.</i>,  2003)'
_computing_structure_refinement 'CRYSTALS (Betteridge <i>et al.</i>,  2003)'
_computing_structure_solution 'SIR92 (Altomare <i>et al.</i>,  1994)'
_diffrn_ambient_temperature 120
_diffrn_measured_fraction_theta_full 0.993
_diffrn_measured_fraction_theta_max 0.840
_diffrn_measurement_device Unknown
_diffrn_measurement_device_type 'Xcalibur, Sapphire3'
_diffrn_measurement_method \w/2\q
_diffrn_radiation_monochromator graphite
_diffrn_radiation_type 'Mo K\a'
_diffrn_radiation_wavelength 0.71073
_diffrn_reflns_av_R_equivalents 0.018
_diffrn_reflns_limit_h_max 10
_diffrn_reflns_limit_h_min -8
_diffrn_reflns_limit_k_max 13
_diffrn_reflns_limit_k_min -13
_diffrn_reflns_limit_l_max 14
_diffrn_reflns_limit_l_min -11
_diffrn_reflns_number 5562
_diffrn_reflns_theta_full 25.010
_diffrn_reflns_theta_max 29.082
_diffrn_reflns_theta_min 2.976
_diffrn_standards_decay_% 0.00(10)
_diffrn_standards_interval_count 0
_diffrn_standards_interval_time 0
_diffrn_standards_number 0
_exptl_absorpt_coefficient_mu 7.427
_exptl_absorpt_correction_T_max 1.0000
_exptl_absorpt_correction_T_min 0.74247
_exptl_absorpt_correction_type multi-scan
_exptl_absorpt_process_details
;
[CrysAlisPro (Oxford Diffraction, 2009). Empirical absorption correction
using
spherical harmonics, implemented in SCALE3 ABSPACK scaling algorithm]
;
_exptl_crystal_colour blue
_exptl_crystal_density_diffrn 3.081
_exptl_crystal_density_method 'not measured'
_exptl_crystal_description plate
_exptl_crystal_F_000 682
_exptl_crystal_size_max 0.22
_exptl_crystal_size_mid 0.15
_exptl_crystal_size_min 0.13
_refine_diff_density_max 0.91
_refine_diff_density_min -1.62
_refine_ls_extinction_method none
_refine_ls_goodness_of_fit_ref 0.9844
_refine_ls_hydrogen_treatment constr
_refine_ls_matrix_type full
_refine_ls_number_parameters 217
_refine_ls_number_reflns 3621
_refine_ls_number_restraints 0
_refine_ls_R_factor_all 0.0275
_refine_ls_R_factor_gt 0.0247
_refine_ls_shift/su_max 0.0018967
_refine_ls_shift/su_mean 1.5938258
_refine_ls_structure_factor_coef Fsqd
_refine_ls_weighting_details 'w = 1/[\s^2^(F^2^) + ( 0.03P)^2^ + 4.43P],where P=(max(Fo^2^,0) + 2Fc^2^)/3'
_refine_ls_weighting_scheme calc
_refine_ls_wR_factor_all 0.0589
_refine_ls_wR_factor_gt 0.0580
_refine_ls_wR_factor_ref 0.0589
_reflns_number_gt 3326
_reflns_number_total 3631
_reflns_threshold_expression I>2\s(I)
_cod_data_source_file sq3237.cif
_cod_data_source_block I
_cod_original_formula_sum 'C6 H4 Cr1 Cs3 O14'
_cod_database_code 2017687
_cod_database_fobs_code 2017687

loop_
_symmetry_equiv_pos_as_xyz
x,y,z
-x,-y,-z

loop_
_atom_site_type_symbol
_atom_site_label
_atom_site_fract_x
_atom_site_fract_y
_atom_site_fract_z
_atom_site_U_iso_or_equiv
_atom_site_adp_type
_atom_site_occupancy
_atom_site_disorder_assembly
_atom_site_disorder_group
Cs Cs1 0.24540(3) 1.40826(3) -0.37553(3) 0.0105 Uani 1.0000 . .
Cs Cs2 0.69122(3) 1.03653(3) 0.33926(3) 0.0124 Uani 1.0000 . .
Cs Cs3 0.17374(3) 1.72892(3) 0.10003(3) 0.0115 Uani 1.0000 . .
Cr Cr4 0.22095(8) 1.09160(7) 0.23561(7) 0.0072 Uani 1.0000 . .
O O5 0.0406(4) 1.2776(3) 0.1568(3) 0.0109 Uani 1.0000 . .
C C6 0.0508(5) 1.3697(5) 0.2030(4) 0.0095 Uani 1.0000 . .
O O7 -0.0465(4) 1.4936(3) 0.1676(3) 0.0127 Uani 1.0000 . .
C C8 0.2044(5) 1.3157(5) 0.3112(4) 0.0101 Uani 1.0000 . .
O O9 0.2811(4) 1.1766(3) 0.3532(3) 0.0113 Uani 1.0000 . .
O O10 0.2451(4) 1.4022(4) 0.3465(3) 0.0159 Uani 1.0000 . .
O O11 0.1677(4) 1.0415(3) 0.0895(3) 0.0099 Uani 1.0000 . .
C C12 0.2503(5) 1.0898(5) -0.0156(4) 0.0108 Uani 1.0000 . .
O O13 0.2270(4) 1.0800(4) -0.1212(3) 0.0167 Uani 1.0000 . .
C C14 0.3837(5) 1.1697(5) -0.0008(4) 0.0112 Uani 1.0000 . .
O O15 0.3835(4) 1.1824(3) 0.1113(3) 0.0102 Uani 1.0000 . .
O O16 0.4730(4) 1.2176(4) -0.0911(3) 0.0184 Uani 1.0000 . .
O O17 0.0684(4) 0.9793(3) 0.3519(3) 0.0115 Uani 1.0000 . .
C C18 0.1220(5) 0.8372(5) 0.3934(4) 0.0114 Uani 1.0000 . .
O O19 0.0362(4) 0.7456(4) 0.4400(4) 0.0179 Uani 1.0000 . .
C C20 0.3115(5) 0.7886(5) 0.3772(4) 0.0098 Uani 1.0000 . .
O O21 0.3855(4) 0.8979(3) 0.3349(3) 0.0112 Uani 1.0000 . .
O O22 0.3753(4) 0.6587(4) 0.4026(3) 0.0164 Uani 1.0000 . .
O O23 0.3219(4) 1.5124(4) -0.0218(4) 0.0214 Uani 1.0000 . .
O O24 0.6059(5) 1.3623(4) 0.3025(4) 0.0243 Uani 1.0000 . .
H H232 0.3810 1.4263 0.0196 0.0321 Uiso 1.0000 . .
H H242 0.5066 1.3760 0.3194 0.0365 Uiso 1.0000 . .
H H231 0.2406 1.5125 -0.0641 0.0321 Uiso 1.0000 . .
H H241 0.6028 1.4155 0.2190 0.0365 Uiso 1.0000 . .

loop_
_atom_site_aniso_label
_atom_site_aniso_U_11
_atom_site_aniso_U_22
_atom_site_aniso_U_33
_atom_site_aniso_U_12
_atom_site_aniso_U_13
_atom_site_aniso_U_23
Cs1 0.01255(13) 0.01076(13) 0.00794(13) -0.00429(10) 0.00199(9) -0.00333(10)
Cs2 0.00942(13) 0.01633(15) 0.01053(13) -0.00297(10) 0.00038(10) -0.00530(11)
Cs3 0.01112(13) 0.00979(13) 0.01416(14) -0.00417(10) 0.00049(10) -0.00511(11)
Cr4 0.0078(3) 0.0070(3) 0.0063(3) -0.0028(2) 0.0008(2) -0.0022(3)
O5 0.0107(15) 0.0105(15) 0.0112(15) -0.0011(12) -0.0022(12) -0.0053(13)
C6 0.009(2) 0.013(2) 0.0077(19) -0.0058(16) 0.0031(15) -0.0041(17)
O7 0.0126(15) 0.0096(15) 0.0147(16) -0.0012(12) 0.0016(12) -0.0052(13)
C8 0.010(2) 0.014(2) 0.0053(19) -0.0037(17) 0.0005(15) -0.0032(17)
O9 0.0153(15) 0.0088(15) 0.0094(15) -0.0024(12) -0.0008(12) -0.0039(13)
O10 0.0225(17) 0.0161(17) 0.0140(16) -0.0095(14) 0.0023(13) -0.0090(14)
O11 0.0117(15) 0.0094(15) 0.0096(14) -0.0051(12) 0.0020(12) -0.0040(12)
C12 0.011(2) 0.008(2) 0.012(2) -0.0005(16) 0.0008(16) -0.0041(17)
O13 0.0221(17) 0.0193(18) 0.0133(16) -0.0094(14) 0.0022(13) -0.0095(14)
C14 0.010(2) 0.010(2) 0.010(2) -0.0014(16) -0.0005(16) -0.0021(17)
O15 0.0137(15) 0.0117(15) 0.0073(14) -0.0070(12) 0.0026(12) -0.0043(12)
O16 0.0151(16) 0.028(2) 0.0123(16) -0.0115(14) 0.0049(13) -0.0060(15)
O17 0.0101(15) 0.0109(15) 0.0115(15) -0.0033(12) 0.0039(12) -0.0030(13)
C18 0.012(2) 0.012(2) 0.010(2) -0.0039(16) 0.0007(16) -0.0039(18)
O19 0.0100(15) 0.0143(17) 0.0267(19) -0.0061(13) 0.0036(13) -0.0054(15)
C20 0.010(2) 0.012(2) 0.0057(19) -0.0025(16) -0.0012(15) -0.0022(17)
O21 0.0092(14) 0.0094(15) 0.0114(15) -0.0022(12) 0.0003(12) -0.0017(13)
O22 0.0173(17) 0.0094(16) 0.0198(17) -0.0038(13) 0.0049(13) -0.0041(14)
O23 0.0171(17) 0.0216(19) 0.0283(19) -0.0024(14) -0.0039(14) -0.0147(16)
O24 0.0249(19) 0.026(2) 0.0247(19) -0.0111(16) 0.0064(15) -0.0115(17)

loop_
_atom_type_symbol
_atom_type_scat_dispersion_real
_atom_type_scat_dispersion_imag
_atom_type_scat_source
C 0.0033 0.0016 'International Tables Vol C 4.2.6.8 and 6.1.1.4'
H 0.0000 0.0000 'International Tables Vol C 4.2.6.8 and 6.1.1.4'
O 0.0106 0.0060 'International Tables Vol C 4.2.6.8 and 6.1.1.4'
Cr 0.3209 0.6236 'International Tables Vol C 4.2.6.8 and 6.1.1.4'
Cs -0.3680 2.1192 'International Tables Vol C 4.2.6.8 and 6.1.1.4'

loop_
_geom_angle_atom_site_label_1
_geom_angle_atom_site_label_2
_geom_angle_atom_site_label_3
_geom_angle_site_symmetry_1
_geom_angle_site_symmetry_2
_geom_angle_site_symmetry_3
_geom_angle
_geom_angle_publ_flag
O5 Cr4 O9 . . . 82.68(13) no
O5 Cr4 O11 . . . 91.74(13) no
O9 Cr4 O11 . . . 169.10(13) no
O5 Cr4 O15 . . . 93.94(13) no
O9 Cr4 O15 . . . 88.75(13) no
O11 Cr4 O15 . . . 82.29(12) no
O5 Cr4 O17 . . . 91.23(13) no
O9 Cr4 O17 . . . 97.77(13) no
O11 Cr4 O17 . . . 91.68(13) no
O15 Cr4 O17 . . . 172.15(13) no
O5 Cr4 O21 . . . 172.73(13) no
O9 Cr4 O21 . . . 94.89(13) no
O11 Cr4 O21 . . . 91.73(13) no
O15 Cr4 O21 . . . 92.85(13) no
O17 Cr4 O21 . . . 82.29(13) no
Cr4 O5 C6 . . . 114.4(3) no
O5 C6 O7 . . . 125.8(4) no
O5 C6 C8 . . . 114.2(4) no
O7 C6 C8 . . . 120.0(4) no
C6 C8 O9 . . . 113.4(4) no
C6 C8 O10 . . . 120.7(4) no
O9 C8 O10 . . . 125.9(4) no
Cr4 O9 C8 . . . 113.4(3) no
Cr4 O11 C12 . . . 115.1(3) no
O11 C12 O13 . . . 125.2(4) no
O11 C12 C14 . . . 114.1(4) no
O13 C12 C14 . . . 120.7(4) no
C12 C14 O15 . . . 113.4(4) no
C12 C14 O16 . . . 120.9(4) no
O15 C14 O16 . . . 125.7(4) no
Cr4 O15 C14 . . . 115.1(3) no
Cr4 O17 C18 . . . 112.0(3) no
O17 C18 O19 . . . 125.2(4) no
O17 C18 C20 . . . 113.4(4) no
O19 C18 C20 . . . 121.4(4) no
C18 C20 O21 . . . 113.2(4) no
C18 C20 O22 . . . 120.2(4) no
O21 C20 O22 . . . 126.6(4) no
Cr4 O21 C20 . . . 110.6(3) no
H232 O23 H231 . . . 109.5 no
H242 O24 H241 . . . 105.2 no

loop_
_geom_bond_atom_site_label_1
_geom_bond_atom_site_label_2
_geom_bond_site_symmetry_1
_geom_bond_site_symmetry_2
_geom_bond_distance
_geom_bond_publ_flag
Cr4 O5 . . 1.975(3) no
Cr4 O9 . . 1.970(3) no
Cr4 O11 . . 1.969(3) no
Cr4 O15 . . 1.984(3) no
Cr4 O17 . . 1.966(3) no
Cr4 O21 . . 1.972(3) no
O5 C6 . . 1.275(5) no
C6 O7 . . 1.237(5) no
C6 C8 . . 1.560(6) no
C8 O9 . . 1.295(5) no
C8 O10 . . 1.223(5) no
O11 C12 . . 1.294(5) no
C12 O13 . . 1.229(5) no
C12 C14 . . 1.558(6) no
C14 O15 . . 1.296(5) no
C14 O16 . . 1.219(5) no
O17 C18 . . 1.291(5) no
C18 O19 . . 1.230(5) no
C18 C20 . . 1.564(6) no
C20 O21 . . 1.300(5) no
C20 O22 . . 1.225(5) no
O23 H232 . . 0.826 no
O23 H231 . . 0.816 no
O24 H242 . . 0.833 no
O24 H241 . . 0.831 no

loop_
_geom_hbond_atom_site_label_D
_geom_hbond_atom_site_label_H
_geom_hbond_atom_site_label_A
_geom_hbond_site_symmetry_D
_geom_hbond_site_symmetry_H
_geom_hbond_site_symmetry_A
_geom_hbond_distance_DH
_geom_hbond_distance_HA
_geom_hbond_distance_DA
_geom_hbond_angle_DHA
_geom_hbond_publ_flag
O23 H232 O15 . . . 0.83 2.25 2.963(7) 145 yes
O24 H242 O10 . . . 0.83 2.15 2.974(7) 173 yes
O23 H231 C6 . . 2_585 0.82 2.58 3.333(7) 154 yes
O23 H231 O7 . . 2_585 0.82 1.99 2.809(7) 178 yes
O24 H241 O23 . . 2_685 0.83 2.10 2.886(7) 158 yes
